data_4100488
loop_
_publ_author_name
'M. Jagoda'
'S. Warzeska'
'H. Pritzkow'
'H. Wadepohl'
'P. Imhof'
'J. Smith'
'R. Kr\"amer'

_publ_section_title
;
Catalytic Transesterification of Dialkyl Phosphates by a Bioinspired
Dicopper(II) Macrocyclic Complex
;
_journal_name_full 'Journal of the American Chemical Society'
_journal_page_first 15061
_journal_paper_doi 10.1021/ja051357b
_journal_year 2005
_chemical_formula_sum 'C44 H52 Cl3 Cu3 N11 O15'
_chemical_formula_weight 1271.94
_space_group_IT_number 62
_symmetry_cell_setting orthorhombic
_symmetry_space_group_name_Hall '-P 2ac 2n'
_symmetry_space_group_name_H-M 'P n m a'
_cell_angle_alpha 90.00
_cell_angle_beta 90.00
_cell_angle_gamma 90.00
_cell_formula_units_Z 4
_cell_length_a 18.8716(10)
_cell_length_b 18.4126(9)
_cell_length_c 14.8895(8)
_cell_measurement_temperature 173(2)
_cell_volume 5173.7(5)
_diffrn_ambient_temperature 173(2)
_exptl_crystal_density_diffrn 1.633
_cod_depositor_comments
;
The following automatic conversions were performed:
'_symmetry_cell_setting' value 'Orthorhombic' changed to 'orthorhombic'
according to '/home/saulius/struct/CIF-dictionaries/cif_core.dic'
dictionary named 'cif_core.dic' version 2.4.1 from 2010-06-29.

Automatic conversion script
Id: cif_fix_enum 1527 2010-12-29 10:47:43Z saulius 
;
_cod_database_code 4100488

loop_
_symmetry_equiv_pos_as_xyz
'x, y, z'
'-x+1/2, -y, z+1/2'
'-x, y+1/2, -z'
'x+1/2, -y+1/2, -z+1/2'
'-x, -y, -z'
'x-1/2, y, -z-1/2'
'x, -y-1/2, z'
'-x-1/2, y-1/2, z-1/2'

loop_
_atom_site_label
_atom_site_type_symbol
_atom_site_fract_x
_atom_site_fract_y
_atom_site_fract_z
_atom_site_U_iso_or_equiv
_atom_site_adp_type
_atom_site_occupancy
_atom_site_symmetry_multiplicity
_atom_site_calc_flag
_atom_site_refinement_flags
_atom_site_disorder_assembly
_atom_site_disorder_group
Cu1 Cu 0.25643(2) 0.13248(2) 1.00230(3) 0.02087(13) Uani 1 1 d . . .
Cu2 Cu 0.26814(4) 0.2500 0.86333(4) 0.03091(18) Uani 1 2 d S . .
N1 N 0.13339(14) 0.10242(15) 1.01398(18) 0.0242(6) Uani 1 1 d . . .
N2 N 0.24668(13) 0.12622(14) 1.13257(18) 0.0210(6) Uani 1 1 d . . .
N3 N 0.37323(14) 0.10379(14) 1.04045(18) 0.0229(6) Uani 1 1 d . . .
N4 N 0.25449(14) 0.01629(15) 1.01468(18) 0.0226(6) Uani 1 1 d . . .
N5 N 0.3378(2) 0.2500 0.7606(3) 0.0340(10) Uani 1 2 d S . .
N6 N 0.1760(2) 0.2500 0.7626(3) 0.0382(11) Uani 1 2 d S . .
N7 N 0.1207(5) 0.2500 0.4535(5) 0.102(3) Uani 1 2 d S . .
Cl1A Cl 0.41149(10) 0.2500 0.38315(11) 0.0349(5) Uani 0.895(5) 2 d SPD . 1
O3A O 0.3460(3) 0.2500 0.4324(3) 0.0694(17) Uani 0.895(5) 2 d SPD . 1
Cl1B Cl 0.4466(8) 0.2500 0.3585(9) 0.055(5) Uiso 0.105(5) 2 d SPD . 2
O3B O 0.5142(8) 0.2500 0.3162(14) 0.056(12) Uiso 0.105(5) 2 d SPD . 2
O1 O 0.2489(2) 0.2500 0.9943(2) 0.0246(8) Uani 1 2 d S . .
O2 O 0.26914(15) 0.14747(13) 0.87902(16) 0.0388(7) Uani 1 1 d . . .
O4 O 0.3942(2) 0.2500 0.2905(2) 0.0481(10) Uani 1 2 d SD . .
O5 O 0.44620(19) 0.18582(17) 0.4089(2) 0.0734(11) Uani 1 1 d D . .
Cl2 Cl 0.49831(4) 0.03737(5) 0.75149(5) 0.0313(2) Uani 1 1 d D . .
O6 O 0.47069(15) -0.00656(17) 0.82160(19) 0.0535(8) Uani 1 1 d D A .
O7A O 0.5640(3) 0.0678(3) 0.7752(3) 0.084(2) Uani 0.799(9) 1 d PD A 1
O8A O 0.5118(4) -0.0059(3) 0.6773(3) 0.116(3) Uani 0.799(9) 1 d PD A 1
O9A O 0.4510(3) 0.0920(4) 0.7301(6) 0.162(4) Uani 0.799(9) 1 d PD A 1
O9B O 0.5158(9) 0.1040(6) 0.7902(9) 0.056(6) Uiso 0.201(9) 1 d PD A 2
O7B O 0.5596(7) 0.0065(9) 0.7169(11) 0.069(7) Uiso 0.201(9) 1 d PD A 2
O8B O 0.4490(7) 0.0472(9) 0.6856(8) 0.050(5) Uiso 0.201(9) 1 d PD A 2
C1 C 0.08592(17) 0.21750(18) 0.9576(2) 0.0264(8) Uani 1 1 d . . .
C2 C 0.0822(2) 0.1386(2) 0.9533(3) 0.0301(8) Uani 1 1 d . . .
C3 C 0.11916(19) 0.1229(2) 1.1087(2) 0.0292(8) Uani 1 1 d . . .
C4 C 0.18238(18) 0.11615(17) 1.1692(2) 0.0238(7) Uani 1 1 d . . .
C5 C 0.1755(2) 0.10312(19) 1.2604(2) 0.0310(8) Uani 1 1 d . . .
C6 C 0.2354(2) 0.1002(2) 1.3129(3) 0.0371(10) Uani 1 1 d . . .
C7 C 0.3012(2) 0.1063(2) 1.2743(2) 0.0314(8) Uani 1 1 d . . .
C8 C 0.30580(18) 0.11868(16) 1.1827(2) 0.0226(7) Uani 1 1 d . . .
C9 C 0.37570(19) 0.1269(2) 1.1354(2) 0.0275(8) Uani 1 1 d . . .
C10 C 0.43015(19) 0.1387(2) 0.9871(3) 0.0306(8) Uani 1 1 d . . .
C11 C 0.42651(17) 0.21772(19) 0.9889(2) 0.0267(8) Uani 1 1 d . . .
C12 C 0.3821(2) 0.0243(2) 1.0296(3) 0.0302(8) Uani 1 1 d . . .
C13 C 0.31421(18) -0.01777(18) 1.0387(2) 0.0243(7) Uani 1 1 d . . .
C14 C 0.3137(2) -0.0896(2) 1.0667(3) 0.0335(9) Uani 1 1 d . . .
C15 C 0.2509(2) -0.1263(2) 1.0695(3) 0.0387(10) Uani 1 1 d . . .
C16 C 0.1886(2) -0.0902(2) 1.0487(3) 0.0350(9) Uani 1 1 d . . .
C17 C 0.19222(18) -0.01847(18) 1.0229(2) 0.0255(8) Uani 1 1 d . . .
C18 C 0.1272(2) 0.0238(2) 0.9984(3) 0.0345(9) Uani 1 1 d . . .
C19 C 0.2670(3) 0.0940(2) 0.8114(3) 0.0494(12) Uani 1 1 d . . .
H19A H 0.2825 0.0474 0.8362 0.119(14) Uiso 1 1 calc R . .
H19B H 0.2985 0.1081 0.7620 0.119(14) Uiso 1 1 calc R . .
H19C H 0.2184 0.0894 0.7888 0.119(14) Uiso 1 1 calc R . .
C20 C 0.3797(3) 0.2500 0.7075(4) 0.0325(12) Uani 1 2 d S . .
C21 C 0.4346(4) 0.2500 0.6385(5) 0.0587(19) Uani 1 2 d S . .
H21A H 0.4642 0.2934 0.6452 0.109(11) Uiso 0.50 1 calc PR . .
H21B H 0.4124 0.2501 0.5790 0.109(11) Uiso 1 2 calc SR . .
H21C H 0.4640 0.2065 0.6450 0.109(11) Uiso 0.50 1 calc PR . .
C22 C 0.1264(3) 0.2500 0.7213(3) 0.0326(12) Uani 1 2 d S . .
C23 C 0.0615(3) 0.2500 0.6679(5) 0.0586(18) Uani 1 2 d S . .
H23A H 0.0334 0.2068 0.6824 0.109(11) Uiso 0.50 1 calc PR . .
H23B H 0.0736 0.2495 0.6039 0.109(11) Uiso 1 2 calc SR . .
H23C H 0.0339 0.2937 0.6815 0.109(11) Uiso 0.50 1 calc PR . .
C24 C 0.0905(4) 0.2500 0.3887(6) 0.071(2) Uani 1 2 d S . .
C25 C 0.0504(4) 0.2500 0.3036(6) 0.090(3) Uani 1 2 d S . .
H25A H 0.0206 0.2065 0.3005 0.109(11) Uiso 0.50 1 calc PR . .
H25B H 0.0836 0.2501 0.2529 0.109(11) Uiso 1 2 calc SR . .
H25C H 0.0204 0.2934 0.3007 0.109(11) Uiso 0.50 1 calc PR . .
H1 H 0.209(5) 0.2500 1.000(6) 0.12(4) Uiso 1 2 d S . .
H2A H 0.094(2) 0.126(2) 0.896(3) 0.037(11) Uiso 1 1 d . . .
H2B H 0.034(2) 0.1220(19) 0.964(2) 0.033(10) Uiso 1 1 d . . .
H3A H 0.077(2) 0.097(2) 1.131(3) 0.046(11) Uiso 1 1 d . . .
H3B H 0.1028(17) 0.173(2) 1.106(2) 0.028(9) Uiso 1 1 d . . .
H5 H 0.1319(18) 0.0981(19) 1.280(2) 0.025(9) Uiso 1 1 d . . .
H6 H 0.2291(19) 0.095(2) 1.371(3) 0.036(11) Uiso 1 1 d . . .
H7 H 0.3402(19) 0.0998(19) 1.309(2) 0.030(10) Uiso 1 1 d . . .
H9B H 0.3863(17) 0.178(2) 1.132(2) 0.027(9) Uiso 1 1 d . . .
H9A H 0.4100(19) 0.105(2) 1.168(3) 0.036(11) Uiso 1 1 d . . .
H10A H 0.430(2) 0.120(2) 0.926(3) 0.041(11) Uiso 1 1 d . . .
H10C H 0.473(2) 0.122(2) 1.007(2) 0.030(10) Uiso 1 1 d . . .
H12A H 0.3993(19) 0.019(2) 0.969(3) 0.037(11) Uiso 1 1 d . . .
H12B H 0.4175(19) 0.007(2) 1.066(2) 0.033(10) Uiso 1 1 d . . .
H14 H 0.357(2) -0.111(2) 1.084(2) 0.034(10) Uiso 1 1 d . . .
H15 H 0.250(2) -0.170(3) 1.085(3) 0.048(13) Uiso 1 1 d . . .
H16 H 0.144(2) -0.109(2) 1.051(3) 0.046(12) Uiso 1 1 d . . .
H18A H 0.119(2) 0.020(2) 0.938(3) 0.039(11) Uiso 1 1 d . . .
H18 H 0.086(2) 0.004(2) 1.033(3) 0.062(14) Uiso 1 1 d . . .

loop_
_atom_site_aniso_label
_atom_site_aniso_U_11
_atom_site_aniso_U_22
_atom_site_aniso_U_33
_atom_site_aniso_U_23
_atom_site_aniso_U_13
_atom_site_aniso_U_12
Cu1 0.0302(2) 0.0180(2) 0.0144(2) -0.00021(15) 0.00060(16) 0.00013(16)
Cu2 0.0547(4) 0.0210(3) 0.0170(3) 0.000 0.0047(3) 0.000
N1 0.0263(15) 0.0195(15) 0.0269(15) -0.0020(12) -0.0025(12) -0.0005(12)
N2 0.0315(15) 0.0144(13) 0.0171(14) -0.0007(11) 0.0028(12) -0.0022(11)
N3 0.0272(15) 0.0175(14) 0.0241(14) 0.0000(12) 0.0000(12) -0.0004(12)
N4 0.0324(16) 0.0197(15) 0.0157(14) -0.0030(11) -0.0009(12) 0.0019(12)
N5 0.040(3) 0.035(3) 0.027(2) 0.000 0.010(2) 0.000
N6 0.043(3) 0.040(3) 0.031(3) 0.000 -0.004(2) 0.000
N7 0.115(7) 0.127(7) 0.065(5) 0.000 0.000(5) 0.000
Cl1A 0.0450(11) 0.0258(8) 0.0339(9) 0.000 -0.0116(8) 0.000
O3A 0.081(4) 0.070(4) 0.057(3) 0.000 0.019(3) 0.000
O1 0.035(2) 0.0223(18) 0.0164(17) 0.000 0.0042(15) 0.000
O2 0.080(2) 0.0210(13) 0.0157(12) -0.0025(10) 0.0039(13) -0.0003(13)
O4 0.069(3) 0.047(3) 0.029(2) 0.000 -0.008(2) 0.000
O5 0.094(3) 0.048(2) 0.078(2) 0.0026(18) -0.037(2) 0.0232(18)
Cl2 0.0343(5) 0.0333(5) 0.0262(4) 0.0009(4) -0.0022(4) -0.0012(4)
O6 0.0474(17) 0.070(2) 0.0434(17) 0.0171(16) 0.0013(15) -0.0130(15)
O7A 0.078(4) 0.099(4) 0.074(3) 0.032(3) -0.034(3) -0.061(3)
O8A 0.166(6) 0.116(5) 0.066(3) -0.059(3) 0.064(4) -0.096(4)
O9A 0.090(4) 0.141(7) 0.255(10) 0.134(7) 0.044(5) 0.075(4)
C1 0.0245(17) 0.0327(18) 0.0222(17) -0.0004(14) -0.0046(14) -0.0002(14)
C2 0.029(2) 0.027(2) 0.035(2) -0.0081(17) -0.0065(17) 0.0010(16)
C3 0.0286(19) 0.032(2) 0.0273(19) 0.0024(16) 0.0065(16) 0.0009(16)
C4 0.0321(19) 0.0161(17) 0.0232(17) -0.0006(13) 0.0065(15) -0.0008(14)
C5 0.038(2) 0.0273(19) 0.028(2) 0.0023(16) 0.0096(17) -0.0047(17)
C6 0.060(3) 0.033(2) 0.0183(19) 0.0060(16) 0.0055(18) -0.0059(19)
C7 0.044(2) 0.028(2) 0.0223(18) 0.0033(16) -0.0076(17) -0.0056(17)
C8 0.0346(19) 0.0128(16) 0.0202(17) -0.0004(13) -0.0031(15) -0.0026(14)
C9 0.0305(19) 0.027(2) 0.0250(18) 0.0003(16) -0.0052(16) -0.0012(16)
C10 0.0251(18) 0.025(2) 0.041(2) -0.0019(17) 0.0101(17) 0.0021(15)
C11 0.0243(16) 0.0300(17) 0.0259(18) -0.0005(14) 0.0076(14) 0.0013(14)
C12 0.029(2) 0.025(2) 0.036(2) -0.0003(17) -0.0021(17) 0.0025(16)
C13 0.0337(19) 0.0208(18) 0.0183(16) -0.0035(14) -0.0020(15) 0.0043(15)
C14 0.043(2) 0.023(2) 0.034(2) 0.0016(16) -0.0076(18) 0.0047(18)
C15 0.058(3) 0.018(2) 0.040(2) 0.0067(17) -0.0028(19) -0.0009(19)
C16 0.043(2) 0.025(2) 0.037(2) 0.0002(17) 0.0017(19) -0.0088(18)
C17 0.0339(19) 0.0219(18) 0.0208(17) -0.0043(14) 0.0006(15) -0.0030(15)
C18 0.035(2) 0.023(2) 0.046(3) -0.0031(18) -0.005(2) -0.0040(16)
C19 0.101(4) 0.024(2) 0.023(2) -0.0069(17) 0.005(2) -0.003(2)
C20 0.037(3) 0.029(3) 0.031(3) 0.000 0.002(3) 0.000
C21 0.060(4) 0.062(4) 0.054(4) 0.000 0.035(3) 0.000
C22 0.041(3) 0.031(3) 0.026(3) 0.000 -0.002(3) 0.000
C23 0.051(4) 0.064(5) 0.061(4) 0.000 -0.024(3) 0.000
C24 0.061(5) 0.085(6) 0.066(5) 0.000 0.021(4) 0.000
C25 0.064(5) 0.128(8) 0.078(6) 0.000 0.014(5) 0.000

loop_
_geom_bond_atom_site_label_1
_geom_bond_atom_site_label_2
_geom_bond_distance
_geom_bond_site_symmetry_2
_geom_bond_publ_flag
Cu1 O2 1.872(2) . ?
Cu1 N2 1.952(3) . ?
Cu1 N4 2.147(3) . ?
Cu1 O1 2.1718(5) . ?
Cu1 N3 2.337(3) . ?
Cu1 N1 2.393(3) . ?
Cu1 Cu2 3.0021(6) . ?
Cu2 O2 1.902(2) . ?
Cu2 O2 1.902(2) 7_565 ?
Cu2 O1 1.984(3) . ?
Cu2 N5 2.017(4) . ?
Cu2 N6 2.296(5) . ?
Cu2 Cu1 3.0021(6) 7_565 ?
N1 C18 1.471(5) . ?
N1 C2 1.481(5) . ?
N1 C3 1.484(4) . ?
N2 C4 1.343(4) . ?
N2 C8 1.349(4) . ?
N3 C9 1.478(4) . ?
N3 C12 1.481(4) . ?
N3 C10 1.482(4) . ?
N4 C13 1.339(4) . ?
N4 C17 1.344(4) . ?
N5 C20 1.118(6) . ?
N6 C22 1.121(6) . ?
N7 C24 1.122(10) . ?
Cl1A O5 1.405(3) . ?
Cl1A O5 1.405(3) 7_565 ?
Cl1A O4 1.418(4) . ?
Cl1A O3A 1.437(5) . ?
Cl1B O5 1.400(8) . ?
Cl1B O5 1.400(8) 7_565 ?
Cl1B O4 1.415(12) . ?
Cl1B O3B 1.423(14) . ?
O3B C25 1.91(2) 6_656 ?
O1 Cu1 2.1718(5) 7_565 ?
O1 H1 0.76(9) . ?
O2 C19 1.409(4) . ?
Cl2 O8B 1.365(9) . ?
Cl2 O9A 1.382(5) . ?
Cl2 O8A 1.386(4) . ?
Cl2 O7B 1.388(9) . ?
Cl2 O9B 1.395(9) . ?
Cl2 O7A 1.406(4) . ?
Cl2 O6 1.420(3) . ?
C1 C1 1.197(7) 7_565 ?
C1 C2 1.457(5) . ?
C2 H2A 0.91(4) . ?
C2 H2B 0.98(4) . ?
C3 C4 1.500(5) . ?
C3 H3A 0.98(4) . ?
C3 H3B 0.98(4) . ?
C4 C5 1.385(5) . ?
C5 C6 1.376(6) . ?
C5 H5 0.88(3) . ?
C6 C7 1.371(6) . ?
C6 H6 0.87(4) . ?
C7 C8 1.387(5) . ?
C7 H7 0.91(4) . ?
C8 C9 1.503(5) . ?
C9 H9B 0.96(4) . ?
C9 H9A 0.90(4) . ?
C10 C11 1.457(5) . ?
C10 H10A 0.98(4) . ?
C10 H10C 0.92(4) . ?
C11 C11 1.189(7) 7_565 ?
C12 C13 1.504(5) . ?
C12 H12A 0.96(4) . ?
C12 H12B 0.92(4) . ?
C13 C14 1.387(5) . ?
C14 C15 1.365(5) . ?
C14 H14 0.93(4) . ?
C15 C16 1.385(6) . ?
C15 H15 0.84(5) . ?
C16 C17 1.377(5) . ?
C16 H16 0.92(4) . ?
C17 C18 1.498(5) . ?
C18 H18A 0.91(4) . ?
C18 H18 1.00(5) . ?
C19 H19A 0.9800 . ?
C19 H19B 0.9800 . ?
C19 H19C 0.9800 . ?
C20 C21 1.458(7) . ?
C21 H21A 0.9800 . ?
C21 H21B 0.9800 . ?
C21 H21C 0.9800 . ?
C22 C23 1.460(8) . ?
C23 H23A 0.9800 . ?
C23 H23B 0.9800 . ?
C23 H23C 0.9800 . ?
C24 C25 1.476(12) . ?
C25 H25A 0.9800 . ?
C25 H25B 0.9800 . ?
C25 H25C 0.9800 . ?
